data_2220605
loop_
_publ_author_name
'M. Boghaei, Davar'
'Najafpour, Mohammad Mahdi'
'McKee, Vickie'

_publ_section_title
;
 2-(5-Bromo-2-hydroxyphenyl)-1,2-dihydroquinazolin-4(3<i>H</i>)-one
;
_journal_coeditor_code RZ2254
_journal_issue 1
_journal_name_full 'Acta Crystallographica Section E'
_journal_page_first o193
_journal_paper_doi 10.1107/S1600536808035678
_journal_volume 65
_journal_year 2009
_chemical_formula_iupac 'C14 H11 Br N2 O2'
_chemical_formula_moiety 'C14 H11 Br N2 O2'
_chemical_formula_sum 'C14 H11 Br N2 O2'
_chemical_formula_weight 319.16
_chemical_name_systematic
;
2-(5-Bromo-2-hydroxyphenyl)-1,2-dihydroquinazolin-4(3<i>H</i>)-one
;
_space_group_IT_number 2
_symmetry_cell_setting triclinic
_symmetry_space_group_name_Hall '-P 1'
_symmetry_space_group_name_H-M 'P -1'
_atom_sites_solution_hydrogens geom
_atom_sites_solution_primary direct
_atom_sites_solution_secondary difmap
_audit_creation_method SHELXL-97
_cell_angle_alpha 73.0392(9)
_cell_angle_beta 75.9620(9)
_cell_angle_gamma 85.0936(9)
_cell_formula_units_Z 4
_cell_length_a 8.8392(5)
_cell_length_b 11.2252(7)
_cell_length_c 13.8817(8)
_cell_measurement_reflns_used 3058
_cell_measurement_temperature 150(2)
_cell_measurement_theta_max 25.8
_cell_measurement_theta_min 2.37
_cell_volume 1277.95(13)
_computing_cell_refinement 'SAINT (Bruker, 2005)'
_computing_data_collection 'APEX2 (Bruker, 2005)'
_computing_data_reduction 'SAINT (Bruker, 2005)'
_computing_molecular_graphics 'SHELXTL (Sheldrick, 2008)'
_computing_publication_material 'SHELXTL (Sheldrick, 2008)'
_computing_structure_refinement 'SHELXL97  (Sheldrick, 2008)'
_computing_structure_solution 'SHELXS97 (Sheldrick, 2008)'
_diffrn_ambient_temperature 150(2)
_diffrn_measured_fraction_theta_full 0.995
_diffrn_measured_fraction_theta_max 0.995
_diffrn_measurement_device_type 'Bruker APEXII CCD'
_diffrn_measurement_method '\f and \w'
_diffrn_radiation_monochromator graphite
_diffrn_radiation_source 'fine-focus sealed tube'
_diffrn_radiation_type MoK\a
_diffrn_radiation_wavelength 0.71073
_diffrn_reflns_av_R_equivalents 0.0346
_diffrn_reflns_av_sigmaI/netI 0.0525
_diffrn_reflns_limit_h_max 11
_diffrn_reflns_limit_h_min -11
_diffrn_reflns_limit_k_max 14
_diffrn_reflns_limit_k_min -14
_diffrn_reflns_limit_l_max 18
_diffrn_reflns_limit_l_min -18
_diffrn_reflns_number 13015
_diffrn_reflns_theta_full 27.99
_diffrn_reflns_theta_max 27.99
_diffrn_reflns_theta_min 1.58
_diffrn_standards_number 0
_exptl_absorpt_coefficient_mu 3.215
_exptl_absorpt_correction_T_max 0.8062
_exptl_absorpt_correction_T_min 0.5516
_exptl_absorpt_correction_type multi-scan
_exptl_absorpt_process_details '(SADABS; Sheldrick, 2003)'
_exptl_crystal_colour yellow
_exptl_crystal_density_diffrn 1.659
_exptl_crystal_density_method 'not measured'
_exptl_crystal_description block
_exptl_crystal_F_000 640
_exptl_crystal_size_max 0.21
_exptl_crystal_size_mid 0.12
_exptl_crystal_size_min 0.07
_refine_diff_density_max 0.641
_refine_diff_density_min -0.705
_refine_ls_extinction_method none
_refine_ls_goodness_of_fit_ref 1.025
_refine_ls_hydrogen_treatment constr
_refine_ls_matrix_type full
_refine_ls_number_parameters 343
_refine_ls_number_reflns 6129
_refine_ls_number_restraints 0
_refine_ls_restrained_S_all 1.025
_refine_ls_R_factor_all 0.0609
_refine_ls_R_factor_gt 0.0402
_refine_ls_shift/su_max 0.001
_refine_ls_shift/su_mean 0.000
_refine_ls_structure_factor_coef Fsqd
_refine_ls_weighting_details 'calc w=1/[\s^2^(Fo^2^)+(0.0415P)^2^+0.6583P] where P=(Fo^2^+2Fc^2^)/3'
_refine_ls_weighting_scheme calc
_refine_ls_wR_factor_gt 0.0898
_refine_ls_wR_factor_ref 0.0985
_reflns_number_gt 4580
_reflns_number_total 6129
_reflns_threshold_expression I>2\s(I)
_cod_data_source_file rz2254.cif
_cod_data_source_block I
_cod_depositor_comments
;
The following automatic conversions were performed:
'_symmetry_cell_setting' value 'Triclinic' changed to 'triclinic'
according to '/home/saulius/struct/CIF-dictionaries/cif_core.dic'
dictionary named 'cif_core.dic' version 2.4.1 from 2010-06-29.

Automatic conversion script
Id: cif_fix_enum 1527 2010-12-29 10:47:43Z saulius 

The following automatic conversions were performed:

'_symmetry_cell_setting' value 'Triclinic' changed to 'triclinic'
according to /home/saulius/struct/CIF-dictionaries/cif_core.dic
dictionary named 'cif_core.dic' version 2.4.1 from 2010-06-29.

Automatic conversion script
Id: cif_fix_values 1715 2011-07-08 13:25:40Z adriana 
;
_cod_database_code 2220605
_cod_database_fobs_code 2220605

loop_
_symmetry_equiv_pos_as_xyz
'x, y, z'
'-x, -y, -z'

loop_
_atom_site_type_symbol
_atom_site_label
_atom_site_fract_x
_atom_site_fract_y
_atom_site_fract_z
_atom_site_U_iso_or_equiv
_atom_site_adp_type
_atom_site_calc_flag
_atom_site_refinement_flags
_atom_site_occupancy
_atom_site_disorder_assembly
_atom_site_disorder_group
N N1A 0.0154(3) -0.1619(2) 0.82388(19) 0.0233(5) Uani d . 1 . .
C C1A 0.1438(3) -0.2154(3) 0.7715(2) 0.0226(6) Uani d . 1 . .
C C2A 0.1414(4) -0.3350(3) 0.7594(2) 0.0274(7) Uani d . 1 . .
H H2A 0.0487 -0.3822 0.7874 0.033 Uiso calc R 1 . .
C C3A 0.2724(4) -0.3839(3) 0.7072(2) 0.0308(7) Uani d . 1 . .
H H3A 0.2693 -0.4652 0.7000 0.037 Uiso calc R 1 . .
C C4A 0.4098(4) -0.3167(3) 0.6646(2) 0.0301(7) Uani d . 1 . .
H H4A 0.4981 -0.3506 0.6262 0.036 Uiso calc R 1 . .
C C5A 0.4164(3) -0.2011(3) 0.6785(2) 0.0260(7) Uani d . 1 . .
H H5A 0.5103 -0.1554 0.6508 0.031 Uiso calc R 1 . .
C C6A 0.2848(3) -0.1506(3) 0.7335(2) 0.0221(6) Uani d . 1 . .
C C7A 0.2963(3) -0.0355(3) 0.7617(2) 0.0219(6) Uani d . 1 . .
O O1A 0.4227(2) 0.0103(2) 0.75507(16) 0.0260(5) Uani d . 1 . .
N N2A 0.1608(3) 0.0141(2) 0.80201(19) 0.0227(5) Uani d . 1 . .
C C8A 0.0102(3) -0.0267(3) 0.7988(2) 0.0224(6) Uani d . 1 . .
H H8A -0.0707 -0.0030 0.8545 0.027 Uiso calc R 1 . .
C C9A -0.0345(3) 0.0361(3) 0.6958(2) 0.0198(6) Uani d . 1 . .
C C10A 0.0667(3) 0.1068(3) 0.6088(2) 0.0222(6) Uani d . 1 . .
H H10A 0.1705 0.1192 0.6113 0.027 Uiso calc R 1 . .
C C11A 0.0160(3) 0.1594(3) 0.5183(2) 0.0232(6) Uani d . 1 . .
Br Br1A 0.15542(4) 0.25729(3) 0.40004(2) 0.03233(10) Uani d . 1 . .
C C12A -0.1353(3) 0.1454(3) 0.5130(2) 0.0246(6) Uani d . 1 . .
H H12A -0.1687 0.1827 0.4507 0.029 Uiso calc R 1 . .
C C13A -0.2376(3) 0.0763(3) 0.5999(2) 0.0248(6) Uani d . 1 . .
H H13A -0.3421 0.0664 0.5973 0.030 Uiso calc R 1 . .
C C14A -0.1883(3) 0.0214(3) 0.6905(2) 0.0212(6) Uani d . 1 . .
O O2A -0.2832(2) -0.0477(2) 0.77902(16) 0.0265(5) Uani d . 1 . .
N N1B 0.5589(3) 0.1904(2) 1.02282(18) 0.0235(5) Uani d . 1 . .
C C1B 0.4498(3) 0.2837(3) 1.0340(2) 0.0215(6) Uani d . 1 . .
C C2B 0.4523(4) 0.3566(3) 1.1007(2) 0.0272(7) Uani d . 1 . .
H H2B 0.5320 0.3436 1.1381 0.033 Uiso calc R 1 . .
C C3B 0.3386(4) 0.4471(3) 1.1116(2) 0.0297(7) Uani d . 1 . .
H H3B 0.3396 0.4949 1.1577 0.036 Uiso calc R 1 . .
C C4B 0.2227(4) 0.4691(3) 1.0563(2) 0.0306(7) Uani d . 1 . .
H H4B 0.1478 0.5341 1.0620 0.037 Uiso calc R 1 . .
C C5B 0.2169(3) 0.3961(3) 0.9929(2) 0.0266(7) Uani d . 1 . .
H H5B 0.1362 0.4095 0.9564 0.032 Uiso calc R 1 . .
C C6B 0.3289(3) 0.3025(3) 0.9820(2) 0.0209(6) Uani d . 1 . .
C C7B 0.3173(3) 0.2169(3) 0.9224(2) 0.0224(6) Uani d . 1 . .
O O1B 0.1980(2) 0.2107(2) 0.89065(17) 0.0307(5) Uani d . 1 . .
N N2B 0.4387(3) 0.1394(2) 0.90652(19) 0.0224(5) Uani d . 1 . .
C C8B 0.5894(3) 0.1544(3) 0.9271(2) 0.0217(6) Uani d . 1 . .
H H8B 0.6427 0.0710 0.9396 0.026 Uiso calc R 1 . .
C C9B 0.6953(3) 0.2433(3) 0.8361(2) 0.0203(6) Uani d . 1 . .
C C10B 0.6512(3) 0.3015(3) 0.7437(2) 0.0217(6) Uani d . 1 . .
H H10B 0.5498 0.2894 0.7368 0.026 Uiso calc R 1 . .
C C11B 0.7546(3) 0.3770(3) 0.6619(2) 0.0246(6) Uani d . 1 . .
Br Br1B 0.69147(4) 0.45082(3) 0.53632(2) 0.03648(11) Uani d . 1 . .
C C12B 0.9020(4) 0.3972(3) 0.6699(2) 0.0283(7) Uani d . 1 . .
H H12B 0.9714 0.4501 0.6133 0.034 Uiso calc R 1 . .
C C13B 0.9479(3) 0.3395(3) 0.7613(2) 0.0258(6) Uani d . 1 . .
H H13B 1.0494 0.3527 0.7675 0.031 Uiso calc R 1 . .
C C14B 0.8457(3) 0.2624(3) 0.8440(2) 0.0209(6) Uani d . 1 . .
O O2B 0.8846(2) 0.2024(2) 0.93607(16) 0.0274(5) Uani d . 1 . .
H H1NA -0.0747 -0.1968 0.8334 0.040 Uiso d . 1 . .
H H1NB 0.6366 0.1868 1.0581 0.040 Uiso d . 1 . .
H H2NA 0.1709 0.0883 0.8199 0.040 Uiso d . 1 . .
H H2NB 0.4285 0.0809 0.8750 0.040 Uiso d . 1 . .
H H2OA -0.3770 -0.0516 0.7751 0.040 Uiso d . 1 . .
H H2OB 0.9813 0.2141 0.9279 0.040 Uiso d . 1 . .

loop_
_atom_site_aniso_label
_atom_site_aniso_U_11
_atom_site_aniso_U_22
_atom_site_aniso_U_33
_atom_site_aniso_U_12
_atom_site_aniso_U_13
_atom_site_aniso_U_23
N1A 0.0159(11) 0.0269(14) 0.0256(13) -0.0034(10) -0.0037(10) -0.0049(11)
C1A 0.0204(14) 0.0291(16) 0.0183(14) 0.0018(12) -0.0080(11) -0.0041(12)
C2A 0.0309(17) 0.0272(17) 0.0253(16) -0.0028(13) -0.0102(13) -0.0054(13)
C3A 0.0415(19) 0.0265(17) 0.0278(16) 0.0022(14) -0.0123(14) -0.0098(14)
C4A 0.0276(16) 0.0382(19) 0.0293(17) 0.0080(14) -0.0100(13) -0.0163(15)
C5A 0.0224(15) 0.0331(17) 0.0255(15) 0.0019(13) -0.0102(12) -0.0094(13)
C6A 0.0190(14) 0.0276(16) 0.0203(14) 0.0012(12) -0.0084(11) -0.0049(12)
C7A 0.0182(14) 0.0290(16) 0.0192(14) 0.0000(12) -0.0076(11) -0.0052(12)
O1A 0.0148(10) 0.0353(12) 0.0316(12) -0.0002(9) -0.0082(9) -0.0126(10)
N2A 0.0144(11) 0.0293(14) 0.0281(13) -0.0006(10) -0.0059(10) -0.0130(11)
C8A 0.0134(13) 0.0323(17) 0.0236(15) -0.0002(12) -0.0037(11) -0.0115(13)
C9A 0.0163(13) 0.0207(14) 0.0250(15) 0.0014(11) -0.0053(11) -0.0105(12)
C10A 0.0150(13) 0.0240(15) 0.0288(16) -0.0027(11) -0.0044(11) -0.0093(12)
C11A 0.0210(14) 0.0206(15) 0.0265(15) -0.0008(11) -0.0047(12) -0.0048(12)
Br1A 0.02666(17) 0.03157(19) 0.03285(18) -0.00522(13) -0.00377(13) -0.00114(14)
C12A 0.0247(15) 0.0252(16) 0.0261(15) 0.0027(12) -0.0103(12) -0.0079(13)
C13A 0.0159(14) 0.0317(17) 0.0311(16) 0.0014(12) -0.0090(12) -0.0129(13)
C14A 0.0159(13) 0.0232(15) 0.0266(15) -0.0002(11) -0.0030(11) -0.0118(12)
O2A 0.0134(10) 0.0361(12) 0.0281(11) -0.0049(9) -0.0044(8) -0.0048(9)
N1B 0.0178(12) 0.0336(14) 0.0213(12) 0.0013(10) -0.0078(10) -0.0085(11)
C1B 0.0179(14) 0.0263(15) 0.0170(13) -0.0048(11) -0.0011(11) -0.0023(12)
C2B 0.0284(16) 0.0340(18) 0.0206(15) -0.0084(13) -0.0054(12) -0.0077(13)
C3B 0.0310(17) 0.0319(18) 0.0263(16) -0.0092(14) 0.0020(13) -0.0129(14)
C4B 0.0252(16) 0.0282(17) 0.0370(18) -0.0018(13) 0.0022(14) -0.0144(14)
C5B 0.0189(14) 0.0298(17) 0.0309(17) -0.0025(12) -0.0052(12) -0.0082(13)
C6B 0.0173(13) 0.0248(15) 0.0208(14) -0.0040(11) -0.0032(11) -0.0068(12)
C7B 0.0165(13) 0.0271(16) 0.0240(15) -0.0051(11) -0.0039(11) -0.0071(12)
O1B 0.0157(10) 0.0404(13) 0.0443(13) -0.0008(9) -0.0090(9) -0.0226(11)
N2B 0.0167(12) 0.0212(13) 0.0343(14) -0.0003(10) -0.0080(10) -0.0133(11)
C8B 0.0153(13) 0.0279(16) 0.0246(15) 0.0021(11) -0.0078(11) -0.0094(12)
C9B 0.0177(13) 0.0233(15) 0.0240(15) 0.0020(11) -0.0070(11) -0.0117(12)
C10B 0.0200(14) 0.0252(15) 0.0243(15) 0.0030(12) -0.0069(12) -0.0133(12)
C11B 0.0291(16) 0.0263(16) 0.0217(15) 0.0064(13) -0.0096(12) -0.0108(13)
Br1B 0.0462(2) 0.0396(2) 0.02454(17) 0.00589(16) -0.01352(15) -0.00780(14)
C12B 0.0254(16) 0.0275(17) 0.0284(16) -0.0011(13) 0.0008(13) -0.0080(13)
C13B 0.0167(14) 0.0287(16) 0.0337(17) 0.0006(12) -0.0054(12) -0.0119(14)
C14B 0.0186(14) 0.0220(15) 0.0247(15) 0.0044(11) -0.0069(12) -0.0104(12)
O2B 0.0153(10) 0.0376(13) 0.0288(11) 0.0000(9) -0.0095(8) -0.0049(10)

loop_
_atom_type_symbol
_atom_type_description
_atom_type_scat_dispersion_real
_atom_type_scat_dispersion_imag
_atom_type_scat_source
C C 0.0033 0.0016 'International Tables Vol C Tables 4.2.6.8 and 6.1.1.4'
H H 0.0000 0.0000 'International Tables Vol C Tables 4.2.6.8 and 6.1.1.4'
N N 0.0061 0.0033 'International Tables Vol C Tables 4.2.6.8 and 6.1.1.4'
O O 0.0106 0.0060 'International Tables Vol C Tables 4.2.6.8 and 6.1.1.4'
Br Br -0.2901 2.4595 'International Tables Vol C Tables 4.2.6.8 and 6.1.1.4'

loop_
_geom_angle_atom_site_label_1
_geom_angle_atom_site_label_2
_geom_angle_atom_site_label_3
_geom_angle_site_symmetry_1
_geom_angle_site_symmetry_3
_geom_angle
_geom_angle_publ_flag
C1A N1A C8A . . 116.9(2) ?
C1A N1A H1NA . . 115.4 ?
C8A N1A H1NA . . 115.0 ?
N1A C1A C2A . . 122.7(3) ?
N1A C1A C6A . . 118.9(3) ?
C2A C1A C6A . . 118.3(3) ?
C3A C2A C1A . . 120.2(3) ?
C3A C2A H2A . . 119.9 ?
C1A C2A H2A . . 119.9 ?
C2A C3A C4A . . 121.3(3) ?
C2A C3A H3A . . 119.3 ?
C4A C3A H3A . . 119.3 ?
C5A C4A C3A . . 119.4(3) ?
C5A C4A H4A . . 120.3 ?
C3A C4A H4A . . 120.3 ?
C4A C5A C6A . . 120.0(3) ?
C4A C5A H5A . . 120.0 ?
C6A C5A H5A . . 120.0 ?
C5A C6A C1A . . 120.5(3) ?
C5A C6A C7A . . 120.5(3) ?
C1A C6A C7A . . 118.7(3) ?
O1A C7A N2A . . 120.9(3) ?
O1A C7A C6A . . 123.0(3) ?
N2A C7A C6A . . 115.9(2) ?
C7A N2A C8A . . 122.3(2) ?
C7A N2A H2NA . . 114.5 ?
C8A N2A H2NA . . 122.0 ?
N1A C8A N2A . . 107.8(2) ?
N1A C8A C9A . . 113.3(2) ?
N2A C8A C9A . . 112.4(2) ?
N1A C8A H8A . . 107.7 ?
N2A C8A H8A . . 107.7 ?
C9A C8A H8A . . 107.7 ?
C10A C9A C14A . . 118.8(3) ?
C10A C9A C8A . . 124.0(2) ?
C14A C9A C8A . . 117.2(2) ?
C11A C10A C9A . . 119.9(3) ?
C11A C10A H10A . . 120.0 ?
C9A C10A H10A . . 120.0 ?
C12A C11A C10A . . 121.4(3) ?
C12A C11A Br1A . . 119.1(2) ?
C10A C11A Br1A . . 119.4(2) ?
C11A C12A C13A . . 119.1(3) ?
C11A C12A H12A . . 120.5 ?
C13A C12A H12A . . 120.5 ?
C14A C13A C12A . . 120.3(3) ?
C14A C13A H13A . . 119.8 ?
C12A C13A H13A . . 119.8 ?
O2A C14A C13A . . 123.3(2) ?
O2A C14A C9A . . 116.2(3) ?
C13A C14A C9A . . 120.5(3) ?
C14A O2A H2OA . . 114.4 ?
C1B N1B C8B . . 117.7(2) ?
C1B N1B H1NB . . 113.3 ?
C8B N1B H1NB . . 121.5 ?
N1B C1B C6B . . 119.3(3) ?
N1B C1B C2B . . 121.6(3) ?
C6B C1B C2B . . 119.0(3) ?
C3B C2B C1B . . 119.8(3) ?
C3B C2B H2B . . 120.1 ?
C1B C2B H2B . . 120.1 ?
C2B C3B C4B . . 121.0(3) ?
C2B C3B H3B . . 119.5 ?
C4B C3B H3B . . 119.5 ?
C5B C4B C3B . . 119.6(3) ?
C5B C4B H4B . . 120.2 ?
C3B C4B H4B . . 120.2 ?
C4B C5B C6B . . 120.5(3) ?
C4B C5B H5B . . 119.8 ?
C6B C5B H5B . . 119.8 ?
C5B C6B C1B . . 120.1(3) ?
C5B C6B C7B . . 121.3(3) ?
C1B C6B C7B . . 118.5(3) ?
O1B C7B N2B . . 120.1(3) ?
O1B C7B C6B . . 122.8(3) ?
N2B C7B C6B . . 117.0(2) ?
C7B N2B C8B . . 122.6(2) ?
C7B N2B H2NB . . 117.5 ?
C8B N2B H2NB . . 119.5 ?
N1B C8B N2B . . 107.5(2) ?
N1B C8B C9B . . 113.8(2) ?
N2B C8B C9B . . 112.8(2) ?
N1B C8B H8B . . 107.5 ?
N2B C8B H8B . . 107.5 ?
C9B C8B H8B . . 107.5 ?
C10B C9B C14B . . 118.7(3) ?
C10B C9B C8B . . 122.6(2) ?
C14B C9B C8B . . 118.6(2) ?
C11B C10B C9B . . 120.2(3) ?
C11B C10B H10B . . 119.9 ?
C9B C10B H10B . . 119.9 ?
C12B C11B C10B . . 121.2(3) ?
C12B C11B Br1B . . 120.0(2) ?
C10B C11B Br1B . . 118.7(2) ?
C11B C12B C13B . . 119.3(3) ?
C11B C12B H12B . . 120.4 ?
C13B C12B H12B . . 120.4 ?
C12B C13B C14B . . 120.2(3) ?
C12B C13B H13B . . 119.9 ?
C14B C13B H13B . . 119.9 ?
O2B C14B C13B . . 122.9(3) ?
O2B C14B C9B . . 116.7(3) ?
C13B C14B C9B . . 120.4(3) ?
C14B O2B H2OB . . 107.1 ?

loop_
_geom_bond_atom_site_label_1
_geom_bond_atom_site_label_2
_geom_bond_site_symmetry_2
_geom_bond_distance
_geom_bond_publ_flag
N1A C1A . 1.384(4) ?
N1A C8A . 1.453(4) ?
N1A H1NA . 0.8822 ?
C1A C2A . 1.402(4) ?
C1A C6A . 1.405(4) ?
C2A C3A . 1.373(4) ?
C2A H2A . 0.9500 ?
C3A C4A . 1.393(5) ?
C3A H3A . 0.9500 ?
C4A C5A . 1.375(4) ?
C4A H4A . 0.9500 ?
C5A C6A . 1.402(4) ?
C5A H5A . 0.9500 ?
C6A C7A . 1.474(4) ?
C7A O1A . 1.242(3) ?
C7A N2A . 1.342(4) ?
N2A C8A . 1.459(3) ?
N2A H2NA . 0.9523 ?
C8A C9A . 1.528(4) ?
C8A H8A . 1.0000 ?
C9A C10A . 1.388(4) ?
C9A C14A . 1.405(4) ?
C10A C11A . 1.387(4) ?
C10A H10A . 0.9500 ?
C11A C12A . 1.381(4) ?
C11A Br1A . 1.903(3) ?
C12A C13A . 1.386(4) ?
C12A H12A . 0.9500 ?
C13A C14A . 1.386(4) ?
C13A H13A . 0.9500 ?
C14A O2A . 1.368(3) ?
O2A H2OA . 0.8493 ?
N1B C1B . 1.379(4) ?
N1B C8B . 1.457(4) ?
N1B H1NB . 0.9273 ?
C1B C6B . 1.397(4) ?
C1B C2B . 1.408(4) ?
C2B C3B . 1.380(4) ?
C2B H2B . 0.9500 ?
C3B C4B . 1.389(5) ?
C3B H3B . 0.9500 ?
C4B C5B . 1.377(4) ?
C4B H4B . 0.9500 ?
C5B C6B . 1.396(4) ?
C5B H5B . 0.9500 ?
C6B C7B . 1.463(4) ?
C7B O1B . 1.252(3) ?
C7B N2B . 1.340(4) ?
N2B C8B . 1.461(3) ?
N2B H2NB . 0.9095 ?
C8B C9B . 1.522(4) ?
C8B H8B . 1.0000 ?
C9B C10B . 1.390(4) ?
C9B C14B . 1.399(4) ?
C10B C11B . 1.382(4) ?
C10B H10B . 0.9500 ?
C11B C12B . 1.377(4) ?
C11B Br1B . 1.894(3) ?
C12B C13B . 1.385(4) ?
C12B H12B . 0.9500 ?
C13B C14B . 1.391(4) ?
C13B H13B . 0.9500 ?
C14B O2B . 1.370(3) ?
O2B H2OB . 0.8511 ?

loop_
_geom_hbond_atom_site_label_D
_geom_hbond_atom_site_label_H
_geom_hbond_atom_site_label_A
_geom_hbond_site_symmetry_A
_geom_hbond_distance_DH
_geom_hbond_distance_HA
_geom_hbond_distance_DA
_geom_hbond_angle_DHA
N2A H2NA O1B . 0.95 1.97 2.897(3) 165.2
N2B H2NB O1A . 0.91 2.05 2.914(3) 157.3
O2A H2OA O1A 1_455 0.85 1.90 2.701(3) 156.7
O2B H2OB O1B 1_655 0.85 1.86 2.691(3) 165.4
